data_4329357
loop_
_publ_author_name
'Gordan Horvat'
'Vladimir Stilinovi\'c'
'Tomica Hrenar'
'Branko Kaitner'
'Leo Frkanec'
'Vladislav Tomi\<si\'c'

_publ_section_title
;
 An Integrated Approach (Thermodynamic, Structural, and Computational) to
 the Study of Complexation of Alkali-Metal Cations by a Lower-Rim
 Calix[4]arene Amide Derivative in Acetonitrile
;
_journal_name_full 'Inorganic Chemistry'
_journal_page_first 6264
_journal_page_last 6278
_journal_paper_doi 10.1021/ic300474s
_journal_volume 51
_journal_year 2012
_chemical_formula_moiety 'C76 H116 N4 O8 Na, Cl O4'
_chemical_formula_sum 'C76 H116 Cl N4 Na O12'
_chemical_formula_weight 1336.17
_chemical_name_systematic
;
5,11,17,23-tetra-tert-butyl-25,26,27,28-tetrakis(N-hexylaminocarbonylmethoxy)
calix[4]arene-sodium perchlorate
;
_space_group_IT_number 85
_symmetry_cell_setting tetragonal
_symmetry_space_group_name_Hall '-P 4a'
_symmetry_space_group_name_H-M 'P 4/n :2'
_atom_sites_solution_hydrogens geom
_atom_sites_solution_primary direct
_atom_sites_solution_secondary difmap
_audit_creation_date 2011-02-22T12:41:44-00:00
_audit_creation_method 'WinGX routine CIF_UPDATE'
_cell_angle_alpha 90
_cell_angle_beta 90
_cell_angle_gamma 90
_cell_formula_units_Z 2
_cell_length_a 15.1410(19)
_cell_length_b 15.1410(19)
_cell_length_c 17.627(3)
_cell_measurement_reflns_used 432
_cell_measurement_temperature 100(1)
_cell_measurement_theta_max 52.0
_cell_measurement_theta_min 4.6
_cell_volume 4041.0(10)
_computing_structure_refinement 'SHELXL-97 (Sheldrick, 2008)'
_computing_structure_solution 'SHELXS-97 (Sheldrick, 2008)'
_diffrn_ambient_temperature 100(1)
_diffrn_measured_fraction_theta_full 0.995
_diffrn_measured_fraction_theta_max 0.995
_diffrn_measurement_device_type
;
Oxford Diffraction Xcalibur CCD
diffractometer
;
_diffrn_measurement_method '\w scan'
_diffrn_radiation_monochromator graphite
_diffrn_radiation_source 'fine-focus sealed tube'
_diffrn_radiation_type MoK\a
_diffrn_radiation_wavelength 0.71073
_diffrn_reflns_av_R_equivalents 0.1702
_diffrn_reflns_av_unetI/netI 0.1759
_diffrn_reflns_limit_h_max 18
_diffrn_reflns_limit_h_min -18
_diffrn_reflns_limit_k_max 10
_diffrn_reflns_limit_k_min -18
_diffrn_reflns_limit_l_max 20
_diffrn_reflns_limit_l_min -20
_diffrn_reflns_number 23626
_diffrn_reflns_theta_full 25
_diffrn_reflns_theta_max 25
_diffrn_reflns_theta_min 3.72
_diffrn_standards_number 27
_exptl_absorpt_coefficient_mu 0.109
_exptl_absorpt_correction_type none
_exptl_crystal_colour colourless
_exptl_crystal_density_diffrn 1.089
_exptl_crystal_description plate
_exptl_crystal_F_000 1472
_exptl_crystal_size_max 0.54
_exptl_crystal_size_mid 0.50
_exptl_crystal_size_min 0.11
_refine_diff_density_max 0.343
_refine_diff_density_min -0.454
_refine_diff_density_rms 0.093
_refine_ls_extinction_method none
_refine_ls_goodness_of_fit_ref 1.125
_refine_ls_hydrogen_treatment constr
_refine_ls_matrix_type full
_refine_ls_number_parameters 320
_refine_ls_number_reflns 3548
_refine_ls_number_restraints 193
_refine_ls_restrained_S_all 1.138
_refine_ls_R_factor_all 0.2964
_refine_ls_R_factor_gt 0.1551
_refine_ls_shift/su_max 0
_refine_ls_shift/su_mean 0
_refine_ls_structure_factor_coef Fsqd
_refine_ls_weighting_details 'calc w=1/[\s^2^(Fo^2^)+(0.2000P)^2^+0.0000P] where P=(Fo^2^+2Fc^2^)/3'
_refine_ls_weighting_scheme calc
_refine_ls_wR_factor_gt 0.3989
_refine_ls_wR_factor_ref 0.4346
_reflns_number_gt 1156
_reflns_number_total 3548
_reflns_threshold_expression >2sigma(I)
_cod_data_source_file ic300474s_si_002_4.cif
_cod_data_source_block calix_NaClO4
_cod_original_cell_volume 4041.0(9)
_cod_original_sg_symbol_H-M 'P 4/n'
_cod_database_code 4329357

loop_
_symmetry_equiv_pos_as_xyz
'x, y, z'
'-x+1/2, -y+1/2, z'
'-y+1/2, x, z'
'y, -x+1/2, z'
'-x, -y, -z'
'x-1/2, y-1/2, -z'
'y-1/2, -x, -z'
'-y, x-1/2, -z'

loop_
_atom_site_label
_atom_site_type_symbol
_atom_site_fract_x
_atom_site_fract_y
_atom_site_fract_z
_atom_site_U_iso_or_equiv
_atom_site_adp_type
_atom_site_occupancy
_atom_site_symmetry_multiplicity
_atom_site_calc_flag
_atom_site_refinement_flags
_atom_site_disorder_assembly
_atom_site_disorder_group
Na1 Na 0.25 0.25 0.2437(3) 0.096(2) Uani 1 4 d S . .
O1 O 0.0965(3) 0.2497(3) 0.1833(3) 0.0778(15) Uani 1 1 d . A .
O2 O 0.1318(12) 0.2887(12) 0.3251(9) 0.141(6) Uani 0.48 1 d PD A 1
O2' O 0.1300(12) 0.2102(13) 0.3213(9) 0.161(6) Uani 0.52 1 d PDU A 2
C2 C 0.0540(4) 0.1697(5) 0.0704(5) 0.0659(19) Uani 1 1 d U A .
C6 C 0.0542(5) 0.3302(4) 0.0705(4) 0.0694(19) Uani 1 1 d U A .
C4 C -0.0052(4) 0.2503(5) -0.0369(4) 0.072(2) Uani 1 1 d . A .
C3 C 0.0177(4) 0.1723(4) 0.0002(5) 0.071(2) Uani 1 1 d . . .
H3 H 0.0075 0.1191 -0.0246 0.086 Uiso 1 1 calc R . .
C1 C 0.0672(4) 0.2494(5) 0.1075(4) 0.0695(19) Uani 1 1 d U . .
C7 C 0.0839(4) 0.0835(4) 0.1050(4) 0.078(2) Uani 1 1 d U . .
H7A H 0.0912 0.0908 0.1593 0.094 Uiso 1 1 calc R A .
H7B H 0.0393 0.0386 0.0965 0.094 Uiso 1 1 calc R . .
C5 C 0.0166(4) 0.3270(4) -0.0006(4) 0.0681(19) Uani 1 1 d . . .
H5 H 0.0055 0.3801 -0.0254 0.082 Uiso 1 1 calc R A .
C8 C -0.0473(5) 0.2495(5) -0.1189(4) 0.094(2) Uani 1 1 d DU . .
N1 N -0.0068(7) 0.2501(6) 0.3638(4) 0.151(4) Uani 1 1 d DU A .
H1 H -0.0612 0.2486 0.3499 0.181 Uiso 1 1 calc R . .
C13 C 0.0572(10) 0.2517(10) 0.3115(6) 0.139(4) Uani 1 1 d DU . .
C12 C 0.0237(5) 0.2504(6) 0.2347(5) 0.106(3) Uani 1 1 d . A .
H12A H -0.0124 0.1982 0.2269 0.128 Uiso 1 1 calc R . .
H12B H -0.0126 0.3021 0.2257 0.128 Uiso 1 1 calc R . .
C14 C 0.0162(11) 0.2508(11) 0.4468(7) 0.237(8) Uani 1 1 d DU . .
H14A H 0.0108 0.1907 0.4651 0.284 Uiso 1 1 calc R A 1
H14B H 0.078 0.2669 0.4509 0.284 Uiso 1 1 calc R A 1
C15 C -0.034(2) 0.308(2) 0.4997(13) 0.265(15) Uani 0.54 1 d PDU A 1
H15A H -0.0964 0.2967 0.4943 0.318 Uiso 0.54 1 calc PR A 1
H15B H -0.0229 0.3695 0.4872 0.318 Uiso 0.54 1 calc PR A 1
C16 C -0.006(2) 0.291(2) 0.5810(14) 0.32(2) Uani 0.54 1 d PDU A 1
H16A H -0.0568 0.276 0.612 0.379 Uiso 0.54 1 calc PR A 1
H16B H 0.0365 0.2434 0.5837 0.379 Uiso 0.54 1 calc PR A 1
C18 C -0.041(3) 0.434(3) 0.636(3) 0.32(2) Uani 0.54 1 d PDU A 1
H18A H -0.0661 0.4686 0.5946 0.389 Uiso 0.54 1 calc PR A 1
H18B H -0.0866 0.3979 0.658 0.389 Uiso 0.54 1 calc PR A 1
C17 C 0.034(3) 0.377(3) 0.607(3) 0.41(3) Uani 0.54 1 d PDU A 1
H17A H 0.064 0.4059 0.5645 0.494 Uiso 0.54 1 calc PR A 1
H17B H 0.0772 0.3667 0.6465 0.494 Uiso 0.54 1 calc PR A 1
C19 C 0.001(2) 0.4937(19) 0.6944(18) 0.213(14) Uani 0.54 1 d PDU A 1
H19A H -0.0441 0.5306 0.7164 0.319 Uiso 0.54 1 calc PR A 1
H19B H 0.0448 0.53 0.6708 0.319 Uiso 0.54 1 calc PR A 1
H19C H 0.0274 0.4584 0.7333 0.319 Uiso 0.54 1 calc PR A 1
C15' C -0.026(2) 0.1775(18) 0.4910(9) 0.245(17) Uani 0.46 1 d PDU A 2
H15C H -0.029 0.1253 0.4592 0.294 Uiso 0.46 1 calc PR A 2
H15D H -0.0854 0.1944 0.5045 0.294 Uiso 0.46 1 calc PR A 2
C16' C 0.025(2) 0.155(3) 0.562(2) 0.40(4) Uani 0.46 1 d PDU A 2
H16C H 0.0669 0.1092 0.5508 0.484 Uiso 0.46 1 calc PR A 2
H16D H 0.0572 0.2071 0.5784 0.484 Uiso 0.46 1 calc PR A 2
C17' C -0.034(3) 0.125(3) 0.6256(14) 0.45(4) Uani 0.46 1 d PDU A 2
H17C H -0.0914 0.1095 0.605 0.539 Uiso 0.46 1 calc PR A 2
H17D H -0.0427 0.1738 0.6607 0.539 Uiso 0.46 1 calc PR A 2
C18' C 0.003(3) 0.0476(19) 0.6679(14) 0.23(2) Uani 0.46 1 d PDU A 2
H18C H -0.0204 -0.0064 0.6461 0.272 Uiso 0.46 1 calc PR A 2
H18D H -0.0164 0.0505 0.7204 0.272 Uiso 0.46 1 calc PR A 2
C19' C 0.102(2) 0.045(3) 0.666(3) 0.34(3) Uani 0.46 1 d PDU A 2
H19D H 0.123 0.0016 0.701 0.515 Uiso 0.46 1 calc PR A 2
H19E H 0.1251 0.1018 0.6786 0.515 Uiso 0.46 1 calc PR A 2
H19F H 0.1209 0.0292 0.6153 0.515 Uiso 0.46 1 calc PR A 2
C11 C -0.0648(19) 0.3402(10) -0.1405(17) 0.123(8) Uani 0.48 1 d PDU A 1
H11A H -0.0153 0.3765 -0.1266 0.185 Uiso 0.48 1 calc PR A 1
H11B H -0.1167 0.3608 -0.1147 0.185 Uiso 0.48 1 calc PR A 1
H11C H -0.0739 0.3435 -0.1943 0.185 Uiso 0.48 1 calc PR A 1
C9 C -0.1373(15) 0.1983(18) -0.1180(15) 0.161(10) Uani 0.48 1 d PDU A 1
H9A H -0.1269 0.1378 -0.1045 0.241 Uiso 0.48 1 calc PR A 1
H9B H -0.1639 0.201 -0.1674 0.241 Uiso 0.48 1 calc PR A 1
H9C H -0.1762 0.2248 -0.0814 0.241 Uiso 0.48 1 calc PR A 1
C10 C 0.015(2) 0.202(2) -0.1735(14) 0.203(11) Uani 0.48 1 d PDU A 1
H10A H 0.024 0.1423 -0.1561 0.304 Uiso 0.48 1 calc PR A 1
H10B H 0.0703 0.2321 -0.1754 0.304 Uiso 0.48 1 calc PR A 1
H10C H -0.0111 0.2004 -0.2232 0.304 Uiso 0.48 1 calc PR A 1
C11' C 0.0240(15) 0.2889(19) -0.1681(11) 0.164(8) Uani 0.52 1 d PDU A 2
H11D H 0.0748 0.251 -0.1677 0.246 Uiso 0.52 1 calc PR A 2
H11E H 0.04 0.346 -0.1489 0.246 Uiso 0.52 1 calc PR A 2
H11F H 0.0026 0.2947 -0.2192 0.246 Uiso 0.52 1 calc PR A 2
C10' C -0.0775(16) 0.1614(9) -0.1416(13) 0.111(6) Uani 0.52 1 d PDU A 2
H10D H -0.0301 0.1199 -0.1356 0.167 Uiso 0.52 1 calc PR A 2
H10E H -0.0957 0.1626 -0.1938 0.167 Uiso 0.52 1 calc PR A 2
H10F H -0.1264 0.144 -0.1104 0.167 Uiso 0.52 1 calc PR A 2
C9' C -0.1236(14) 0.3157(14) -0.1215(16) 0.149(9) Uani 0.52 1 d PDU A 2
H9'1 H -0.102 0.3735 -0.109 0.224 Uiso 0.52 1 calc PR A 2
H9'2 H -0.1681 0.2986 -0.0856 0.224 Uiso 0.52 1 calc PR A 2
H9'3 H -0.1486 0.3165 -0.1716 0.224 Uiso 0.52 1 calc PR A 2
Cl1 Cl -0.25 0.25 0.3463(5) 0.141(3) Uani 0.5 2 d SPD . .
O6 O -0.267(5) 0.3374(14) 0.321(2) 0.41(4) Uani 0.25 1 d PDU . .
O5 O -0.3133(17) 0.194(3) 0.3159(16) 0.200(15) Uani 0.25 1 d PDU . .
O4 O -0.25 0.25 0.4243(11) 0.40(3) Uani 0.5 2 d SPD . .
O3 O -0.1662(13) 0.225(4) 0.318(2) 0.43(5) Uani 0.25 1 d PDU . .

loop_
_atom_site_aniso_label
_atom_site_aniso_U_11
_atom_site_aniso_U_22
_atom_site_aniso_U_33
_atom_site_aniso_U_23
_atom_site_aniso_U_13
_atom_site_aniso_U_12
Na1 0.106(3) 0.106(3) 0.075(4) 0 0 0
O1 0.073(3) 0.090(3) 0.070(3) 0.001(3) 0.017(3) -0.002(2)
O2 0.121(12) 0.155(14) 0.146(13) -0.049(13) -0.008(10) -0.050(13)
O2' 0.187(15) 0.148(14) 0.149(13) 0.019(13) -0.047(12) 0.001(12)
C2 0.059(4) 0.061(5) 0.077(5) 0.009(4) 0.004(4) -0.014(3)
C6 0.077(5) 0.053(4) 0.078(5) -0.008(4) 0.019(4) 0.002(4)
C4 0.067(5) 0.062(5) 0.088(5) 0.009(4) 0.016(4) 0.003(4)
C3 0.078(5) 0.058(5) 0.078(5) -0.003(4) 0.021(4) -0.006(4)
C1 0.058(4) 0.090(6) 0.060(5) 0.002(4) 0.002(4) 0.000(4)
C7 0.079(5) 0.077(5) 0.079(5) 0.008(4) 0.002(4) -0.015(4)
C5 0.077(5) 0.054(5) 0.074(5) 0.002(4) 0.006(4) 0.002(3)
C8 0.116(6) 0.085(4) 0.082(5) 0.000(4) -0.007(4) -0.002(4)
N1 0.215(10) 0.155(8) 0.084(5) -0.001(5) 0.034(6) -0.014(6)
C13 0.184(13) 0.153(11) 0.080(8) -0.001(7) 0.010(7) 0.011(10)
C12 0.087(6) 0.134(8) 0.098(7) 0.005(6) 0.016(5) -0.011(5)
C14 0.257(17) 0.34(2) 0.109(7) 0.039(12) 0.023(10) -0.042(14)
C15 0.27(3) 0.33(4) 0.20(2) 0.05(2) 0.01(2) 0.04(3)
C16 0.29(3) 0.45(4) 0.21(2) -0.09(3) -0.10(3) 0.03(3)
C18 0.35(4) 0.32(4) 0.30(4) 0.06(3) -0.04(3) 0.01(3)
C17 0.43(5) 0.40(4) 0.41(5) -0.08(4) 0.09(4) -0.04(3)
C19 0.24(3) 0.19(2) 0.21(3) 0.09(2) 0.06(2) 0.04(2)
C15' 0.35(4) 0.26(3) 0.13(2) -0.01(2) 0.04(3) 0.04(3)
C16' 0.34(5) 0.43(5) 0.45(6) -0.06(4) -0.02(4) 0.02(4)
C17' 0.47(6) 0.51(6) 0.37(5) 0.02(5) -0.07(4) 0.06(5)
C18' 0.35(4) 0.23(4) 0.091(19) -0.04(2) 0.02(3) 0.08(3)
C19' 0.33(4) 0.38(5) 0.32(5) -0.01(4) 0.12(4) -0.18(4)
C11 0.17(2) 0.090(7) 0.108(16) 0.013(10) -0.044(18) -0.006(9)
C9 0.181(15) 0.179(19) 0.12(2) 0.054(17) -0.079(15) -0.086(15)
C10 0.28(2) 0.20(2) 0.130(19) -0.03(2) 0.048(19) 0.075(19)
C11' 0.210(16) 0.198(19) 0.085(13) 0.029(16) 0.004(12) -0.079(14)
C10' 0.159(17) 0.087(7) 0.088(14) 0.005(9) -0.041(13) -0.008(8)
C9' 0.186(16) 0.123(13) 0.14(2) -0.022(15) -0.095(16) 0.051(12)
Cl1 0.101(7) 0.199(11) 0.123(6) 0 0 0.023(6)
O6 0.43(8) 0.22(5) 0.57(9) -0.08(6) -0.11(7) 0.17(6)
O5 0.058(16) 0.33(4) 0.21(3) 0.02(3) -0.025(18) 0.04(2)
O4 0.13(3) 0.64(10) 0.42(6) 0 0 0.10(4)
O3 0.52(9) 0.33(6) 0.45(7) -0.25(6) -0.30(7) 0.19(6)

loop_
_atom_type_symbol
_atom_type_description
_atom_type_scat_dispersion_real
_atom_type_scat_dispersion_imag
_atom_type_scat_source
C C 0.0033 0.0016 'International Tables Vol C Tables 4.2.6.8 and 6.1.1.4'
H H 0 0 'International Tables Vol C Tables 4.2.6.8 and 6.1.1.4'
N N 0.0061 0.0033 'International Tables Vol C Tables 4.2.6.8 and 6.1.1.4'
O O 0.0106 0.006 'International Tables Vol C Tables 4.2.6.8 and 6.1.1.4'
Na Na 0.0362 0.0249 'International Tables Vol C Tables 4.2.6.8 and 6.1.1.4'
Cl Cl 0.1484 0.1585 'International Tables Vol C Tables 4.2.6.8 and 6.1.1.4'

loop_
_geom_angle_atom_site_label_1
_geom_angle_atom_site_label_2
_geom_angle_atom_site_label_3
_geom_angle
_geom_angle_site_symmetry_1
_geom_angle_site_symmetry_3
O2' Na1 O2' 108.9(9) . 2
O2' Na1 O2' 70.3(4) . 4
O2' Na1 O2' 70.3(4) 2 4
O2' Na1 O2' 70.3(4) . 3
O2' Na1 O2' 70.3(4) 2 3
O2' Na1 O2' 108.9(9) 4 3
O2' Na1 O2 99.7(5) . 2
O2' Na1 O2 29.2(5) 2 2
O2' Na1 O2 91.9(5) 4 2
O2' Na1 O2 42.5(5) 3 2
O2' Na1 O2 91.9(5) . 4
O2' Na1 O2 42.5(5) 2 4
O2' Na1 O2 29.2(5) 4 4
O2' Na1 O2 99.7(5) 3 4
O2 Na1 O2 68.5(5) 2 4
O2' Na1 O2 29.2(5) . .
O2' Na1 O2 99.7(5) 2 .
O2' Na1 O2 42.5(5) 4 .
O2' Na1 O2 91.9(5) 3 .
O2 Na1 O2 105.4(9) 2 .
O2 Na1 O2 68.5(5) 4 .
O2' Na1 O2 42.5(5) . 3
O2' Na1 O2 91.9(5) 2 3
O2' Na1 O2 99.7(5) 4 3
O2' Na1 O2 29.2(5) 3 3
O2 Na1 O2 68.5(5) 2 3
O2 Na1 O2 105.4(9) 4 3
O2 Na1 O2 68.5(5) . 3
O2' Na1 O1 62.6(4) . .
O2' Na1 O1 160.9(4) 2 .
O2' Na1 O1 90.6(5) 4 .
O2' Na1 O1 118.3(4) 3 .
O2 Na1 O1 159.9(4) 2 .
O2 Na1 O1 118.6(4) 4 .
O2 Na1 O1 64.3(4) . .
O2 Na1 O1 91.5(5) 3 .
O2' Na1 O1 118.3(4) . 4
O2' Na1 O1 90.6(5) 2 4
O2' Na1 O1 62.6(4) 4 4
O2' Na1 O1 160.9(4) 3 4
O2 Na1 O1 118.6(4) 2 4
O2 Na1 O1 64.3(4) 4 4
O2 Na1 O1 91.5(5) . 4
O2 Na1 O1 159.9(4) 3 4
O1 Na1 O1 79.99(12) . 4
O2' Na1 O1 160.9(4) . 2
O2' Na1 O1 62.6(4) 2 2
O2' Na1 O1 118.3(4) 4 2
O2' Na1 O1 90.6(5) 3 2
O2 Na1 O1 64.3(4) 2 2
O2 Na1 O1 91.5(5) 4 2
O2 Na1 O1 159.9(4) . 2
O2 Na1 O1 118.6(4) 3 2
O1 Na1 O1 130.7(3) . 2
O1 Na1 O1 79.99(12) 4 2
O2' Na1 O1 90.6(5) . 3
O2' Na1 O1 118.3(4) 2 3
O2' Na1 O1 160.9(4) 4 3
O2' Na1 O1 62.6(4) 3 3
O2 Na1 O1 91.5(5) 2 3
O2 Na1 O1 159.9(4) 4 3
O2 Na1 O1 118.6(4) . 3
O2 Na1 O1 64.3(4) 3 3
O1 Na1 O1 79.99(12) . 3
O1 Na1 O1 130.7(3) 4 3
O1 Na1 O1 79.99(12) 2 3
C1 O1 C12 111.0(5) . .
C1 O1 Na1 133.1(4) . .
C12 O1 Na1 115.9(5) . .
C13 O2 Na1 116.4(11) . .
C13 O2' Na1 117.5(13) . .
C3 C2 C1 117.7(6) . .
C3 C2 C7 121.1(7) . .
C1 C2 C7 121.2(7) . .
C5 C6 C1 116.8(6) . .
C5 C6 C7 121.3(7) . 4
C1 C6 C7 121.8(7) . 4
C5 C4 C3 116.1(7) . .
C5 C4 C8 122.1(7) . .
C3 C4 C8 121.6(7) . .
C2 C3 C4 123.7(7) . .
C2 C3 H3 118.2 . .
C4 C3 H3 118.2 . .
C2 C1 C6 121.3(6) . .
C2 C1 O1 119.8(7) . .
C6 C1 O1 118.9(7) . .
C6 C7 C2 110.6(5) 3 .
C6 C7 H7A 109.5 3 .
C2 C7 H7A 109.5 . .
C6 C7 H7B 109.5 3 .
C2 C7 H7B 109.5 . .
H7A C7 H7B 108.1 . .
C4 C5 C6 123.7(7) . .
C4 C5 H5 118.1 . .
C6 C5 H5 118.1 . .
C11 C8 C10' 137.3(14) . .
C11 C8 C11' 66.8(13) . .
C10' C8 C11' 115.2(14) . .
C11 C8 C10 113.4(16) . .
C10' C8 C9' 110.7(13) . .
C11' C8 C9' 105.3(14) . .
C11 C8 C9 108.3(14) . .
C10 C8 C9 107.9(16) . .
C11 C8 C4 107.8(12) . .
C10' C8 C4 112.5(10) . .
C11' C8 C4 103.5(10) . .
C10 C8 C4 109.3(13) . .
C9' C8 C4 109.1(11) . .
C9 C8 C4 110.2(10) . .
C13 N1 C14 120.2(12) . .
C13 N1 H1 119.9 . .
C14 N1 H1 119.9 . .
O2' C13 O2 55.4(10) . .
O2' C13 N1 121.5(14) . .
O2 C13 N1 121.1(13) . .
O2' C13 C12 114.9(13) . .
O2 C13 C12 119.3(13) . .
N1 C13 C12 113.0(12) . .
O1 C12 C13 108.9(8) . .
O1 C12 H12A 109.9 . .
C13 C12 H12A 109.9 . .
O1 C12 H12B 109.9 . .
C13 C12 H12B 109.9 . .
H12A C12 H12B 108.3 . .
C15 C14 N1 120.0(16) . .
C15' C14 N1 113.8(9) . .
C15 C14 H14A 107.3 . .
N1 C14 H14A 107.3 . .
C15 C14 H14B 107.3 . .
N1 C14 H14B 107.3 . .
H14A C14 H14B 106.9 . .
C14 C15 C16 111(2) . .
C14 C15 H15A 109.5 . .
C16 C15 H15A 109.5 . .
C14 C15 H15B 109.5 . .
C16 C15 H15B 109.5 . .
H15A C15 H15B 108 . .
C17 C16 C15 104(3) . .
C17 C16 H16A 110.9 . .
C15 C16 H16A 110.9 . .
C17 C16 H16B 110.9 . .
C15 C16 H16B 110.9 . .
H16A C16 H16B 108.9 . .
C19 C18 C17 105(2) . .
C19 C18 H18A 110.7 . .
C17 C18 H18A 110.7 . .
C19 C18 H18B 112 . .
C17 C18 H18B 110.7 . .
H18A C18 H18B 108.8 . .
C16 C17 C18 107(3) . .
C16 C17 H17A 110.4 . .
C18 C17 H17A 110.4 . .
C16 C17 H17B 110.4 . .
C18 C17 H17B 110.4 . .
H17A C17 H17B 108.6 . .
C18 C19 H19A 109.5 . .
C18 C19 H19B 109.5 . .
H19A C19 H19B 109.5 . .
C18 C19 H19C 109.5 . .
H19A C19 H19C 109.5 . .
H19B C19 H19C 109.5 . .
C14 C15' C16' 112.7(8) . .
C14 C15' H15C 109 . .
C16' C15' H15C 109 . .
C14 C15' H15D 109 . .
C16' C15' H15D 109 . .
H15C C15' H15D 107.8 . .
C17' C16' C15' 113.0(8) . .
C17' C16' H16C 109 . .
C15' C16' H16C 109 . .
C17' C16' H16D 109 . .
C15' C16' H16D 109 . .
H16C C16' H16D 107.8 . .
C16' C17' C18' 112.9(8) . .
C16' C17' H17C 109 . .
C18' C17' H17C 109 . .
C16' C17' H17D 109 . .
C18' C17' H17D 109 . .
H17C C17' H17D 107.8 . .
C17' C18' C19' 112.4(8) . .
C17' C18' H18C 109.1 . .
C19' C18' H18C 109.1 . .
C17' C18' H18D 109.1 . .
C19' C18' H18D 109.1 . .
H18C C18' H18D 107.9 . .
C18' C19' H19D 109.5 . .
C18' C19' H19E 109.5 . .
H19D C19' H19E 109.5 . .
C18' C19' H19F 109.5 . .
H19D C19' H19F 109.5 . .
H19E C19' H19F 109.5 . .
C8 C11 H11A 109.5 . .
C8 C11 H11B 109.5 . .
H11A C11 H11B 109.5 . .
C8 C11 H11C 109.5 . .
H11A C11 H11C 109.5 . .
H11B C11 H11C 109.5 . .
C8 C9 H9A 109.5 . .
C8 C9 H9B 109.5 . .
H9A C9 H9B 109.5 . .
C8 C9 H9C 109.5 . .
H9A C9 H9C 109.5 . .
H9B C9 H9C 109.5 . .
C8 C10 H10A 109.5 . .
C8 C10 H10B 109.5 . .
H10A C10 H10B 109.5 . .
C8 C10 H10C 109.5 . .
H10A C10 H10C 109.5 . .
H10B C10 H10C 109.5 . .
C8 C11' H11D 109.5 . .
C8 C11' H11E 109.5 . .
H11D C11' H11E 109.5 . .
C8 C11' H11F 109.5 . .
H11D C11' H11F 109.5 . .
H11E C11' H11F 109.5 . .
C8 C10' H10D 109.5 . .
C8 C10' H10E 109.5 . .
H10D C10' H10E 109.5 . .
C8 C10' H10F 109.5 . .
H10D C10' H10F 109.5 . .
H10E C10' H10F 109.5 . .
C8 C9' H9'1 109.5 . .
C8 C9' H9'2 109.5 . .
H9'1 C9' H9'2 109.5 . .
C8 C9' H9'3 109.5 . .
H9'1 C9' H9'3 109.5 . .
H9'2 C9' H9'3 109.5 . .
O4 Cl1 O5 112.7(12) . 2_455
O4 Cl1 O5 112.7(12) . .
O5 Cl1 O5 135(2) 2_455 .
O4 Cl1 O3 110.4(16) . .
O5 Cl1 O3 54(2) 2_455 .
O5 Cl1 O3 108.8(14) . .
O4 Cl1 O3 110.4(16) . 2_455
O5 Cl1 O3 108.8(14) 2_455 2_455
O5 Cl1 O3 54(2) . 2_455
O3 Cl1 O3 139(3) . 2_455
O4 Cl1 O6 108.3(15) . .
O5 Cl1 O6 56(2) 2_455 .
O5 Cl1 O6 108.6(15) . .
O3 Cl1 O6 107.9(15) . .
O3 Cl1 O6 58.2(19) 2_455 .
O4 Cl1 O6 108.3(15) . 2_455
O5 Cl1 O6 108.6(15) 2_455 2_455
O5 Cl1 O6 56(2) . 2_455
O3 Cl1 O6 58.2(19) . 2_455
O3 Cl1 O6 107.9(15) 2_455 2_455
O6 Cl1 O6 143(3) . 2_455
O5 O6 O3 115(3) 2_455 2_455
O5 O6 Cl1 60.8(14) 2_455 .
O3 O6 Cl1 60.6(13) 2_455 .
O3 O5 O6 125(3) 2_455 2_455
O3 O5 Cl1 64.2(14) 2_455 .
O6 O5 Cl1 63.4(14) 2_455 .
O5 O3 O6 119(3) 2_455 2_455
O5 O3 Cl1 62.0(15) 2_455 .
O6 O3 Cl1 61.2(14) 2_455 .

loop_
_geom_bond_atom_site_label_1
_geom_bond_atom_site_label_2
_geom_bond_distance
_geom_bond_site_symmetry_2
Na1 O2' 2.353(19) .
Na1 O2' 2.353(19) 2
Na1 O2' 2.353(19) 4
Na1 O2' 2.353(19) 3
Na1 O2 2.368(17) 2
Na1 O2 2.368(17) 4
Na1 O2 2.368(17) .
Na1 O2 2.368(17) 3
Na1 O1 2.556(5) .
Na1 O1 2.557(5) 4
Na1 O1 2.557(5) 2
Na1 O1 2.557(5) 3
O1 C1 1.407(8) .
O1 C12 1.427(8) .
O2 C13 1.283(13) .
O2' C13 1.280(14) .
C2 C3 1.353(9) .
C2 C1 1.387(9) .
C2 C7 1.511(9) .
C6 C5 1.378(9) .
C6 C1 1.401(9) .
C6 C7 1.502(9) 4
C4 C5 1.366(9) .
C4 C3 1.394(9) .
C4 C8 1.581(11) .
C3 H3 0.93 .
C7 C6 1.502(9) 3
C7 H7A 0.97 .
C7 H7B 0.97 .
C5 H5 0.93 .
C8 C11 1.449(14) .
C8 C10' 1.466(13) .
C8 C11' 1.508(14) .
C8 C10 1.528(15) .
C8 C9' 1.529(14) .
C8 C9 1.567(15) .
N1 C13 1.337(13) .
N1 C14 1.503(12) .
N1 H1 0.86 .
C13 C12 1.447(13) .
C12 H12A 0.97 .
C12 H12B 0.97 .
C14 C15 1.480(18) .
C14 C15' 1.496(5) .
C14 H14A 0.97 .
C14 H14B 0.97 .
C15 C16 1.513(19) .
C15 H15A 0.97 .
C15 H15B 0.97 .
C16 C17 1.51(2) .
C16 H16A 0.97 .
C16 H16B 0.97 .
C18 C19 1.510(19) .
C18 C17 1.52(2) .
C18 H18A 0.97 .
C18 H18B 0.97 .
C17 H17A 0.97 .
C17 H17B 0.97 .
C19 H19A 0.96 .
C19 H19B 0.96 .
C19 H19C 0.96 .
C15' C16' 1.502(5) .
C15' H15C 0.97 .
C15' H15D 0.97 .
C16' C17' 1.500(5) .
C16' H16C 0.97 .
C16' H16D 0.97 .
C17' C18' 1.501(5) .
C17' H17C 0.97 .
C17' H17D 0.97 .
C18' C19' 1.501(5) .
C18' H18C 0.97 .
C18' H18D 0.97 .
C19' H19D 0.96 .
C19' H19E 0.96 .
C19' H19F 0.96 .
C11 H11A 0.96 .
C11 H11B 0.96 .
C11 H11C 0.96 .
C9 H9A 0.96 .
C9 H9B 0.96 .
C9 H9C 0.96 .
C10 H10A 0.96 .
C10 H10B 0.96 .
C10 H10C 0.96 .
C11' H11D 0.96 .
C11' H11E 0.96 .
C11' H11F 0.96 .
C10' H10D 0.96 .
C10' H10E 0.96 .
C10' H10F 0.96 .
C9' H9'1 0.96 .
C9' H9'2 0.96 .
C9' H9'3 0.96 .
Cl1 O4 1.375(16) .
Cl1 O5 1.387(16) 2_455
Cl1 O5 1.387(16) .
Cl1 O3 1.413(17) .
Cl1 O3 1.413(17) 2_455
Cl1 O6 1.421(16) .
Cl1 O6 1.422(16) 2_455
